data_9011586
loop_
_publ_author_name
'Gopal, R.'
'Calvo, C.'

_publ_section_title
;
 Structural relationship of whitlockite and beta-Ca3(PO4)2
 Sample: Unheated, T = 293 K, hexagonal cell
 Note: CaIIB1(z) changed
;
_journal_name_full 'Nature Physical Science'
_journal_page_first 30
_journal_page_last 32
_journal_paper_doi 10.1038/physci237030a0
_journal_volume 237
_journal_year 1972
_chemical_compound_source 'Palermo Quarry'
_chemical_formula_sum 'Ca9.083 Fe0.2 Mg0.8 O28 P7'
_chemical_name_mineral Whitlockite
_space_group_IT_number 161
_symmetry_space_group_name_Hall 'R 3 -2"c'
_symmetry_space_group_name_H-M 'R 3 c :H'
_cell_angle_alpha 90
_cell_angle_beta 90
_cell_angle_gamma 120
_cell_formula_units_Z 6
_cell_length_a 10.330
_cell_length_b 10.330
_cell_length_c 37.103
_cell_volume 3428.785
_database_code_amcsd 0014686
_diffrn_ambient_temperature 293
_exptl_crystal_density_diffrn 3.078
_exptl_crystal_thermal_history 'Unheated, T = 293 K'
_cod_original_sg_symbol_H-M 'R 3 c'
_cod_original_formula_sum 'Ca9.083 (Mg.8 Fe.2) P7 O28'
_cod_database_code 9011586

loop_
_space_group_symop_operation_xyz
x,y,z
2/3+x,1/3+y,1/3+z
1/3+x,2/3+y,2/3+z
x,x-y,1/2+z
2/3+x,1/3+x-y,5/6+z
1/3+x,2/3+x-y,1/6+z
-y,-x,1/2+z
2/3-y,1/3-x,5/6+z
1/3-y,2/3-x,1/6+z
-x+y,y,1/2+z
2/3-x+y,1/3+y,5/6+z
1/3-x+y,2/3+y,1/6+z
-y,x-y,z
2/3-y,1/3+x-y,1/3+z
1/3-y,2/3+x-y,2/3+z
-x+y,-x,z
2/3-x+y,1/3-x,1/3+z
1/3-x+y,2/3-x,2/3+z

loop_
_atom_site_label
_atom_site_fract_x
_atom_site_fract_y
_atom_site_fract_z
_atom_site_occupancy
_atom_site_U_iso_or_equiv
_atom_site_type_symbol
_atom_site_attached_hydrogens
CaIB 0.28840 0.15410 0.67330 1.00000 0.02490 Ca 0
CaIIB1 0.25930 0.14550 0.56593 1.00000 0.00740 Ca 0
CaIIB2 0.38710 0.17940 0.76822 1.00000 0.00810 Ca 0
CaIIA 0.00000 0.00000 0.81190 0.08300 0.02600 Ca 0
Mg 0.00000 0.00000 0.00000 0.80000 0.01250 Mg 0
Fe 0.00000 0.00000 0.00000 0.20000 0.01250 Fe 0
PA1 0.00000 0.00000 0.73280 0.16700 0.00300 P 0
PA2 0.00000 0.00000 0.75420 0.83300 0.01020 P 0
PB1 0.31620 0.14230 0.86472 1.00000 0.00750 P 0
PB2 0.34970 0.15670 0.96786 1.00000 0.00650 P 0
OIB1 0.27220 0.09050 0.82560 1.00000 0.01500 O 0
OIIB1 0.24560 0.23160 0.87840 1.00000 0.01400 O 0
OIIB3 0.27340 0.00150 0.88690 1.00000 0.01000 O 0
OIIB5 0.48850 0.24190 0.86950 1.00000 0.00800 O 0
OIB2 0.40120 0.19520 0.00730 1.00000 0.01400 O 0
OIIB2 0.39930 0.04780 0.95440 1.00000 0.01200 O 0
OIIB4 0.41600 0.30360 0.94690 1.00000 0.01200 O 0
OIIB6 0.17800 0.07810 0.96390 1.00000 0.00800 O 0
OIA1 0.00000 0.00000 0.69140 0.17000 0.03000 O 0
OIA2 0.00000 0.00000 0.79760 0.83000 0.00900 O 0
OIIA1 -0.01690 0.13490 0.74320 0.17000 0.01300 O 0
OIIA2 -0.01740 0.13190 0.74280 0.83000 0.02500 O 0

loop_
_cod_changelog_entry_id
_cod_changelog_entry_author
_cod_changelog_entry_date
_cod_changelog_entry_text
1
;cod-tools version 3.8.0
Id: cif_guess_AMCSD_atom_types 9581 2023-05-17 12:35:41Z saulius
;
2023-05-23T09:25:11+03:00
;Derived atom types and hydrogen counts
from atom names that follow the AMCSD naming convention
(Wat == water, O-H == hydroxyl).
;

loop_
_cod_related_entry_id
_cod_related_entry_database
_cod_related_entry_code
1 AMCSD 0014686
